data_7057265
loop_
_publ_author_name
'Du, Junyi'
'Zhang, Jisheng'
'Zhu, Jianhua'
'Xia, Chungu'
'Sun, Wei'

_publ_section_title
;
 Synthesis, characterization, and reactivity of a chiral Fe(iv)--oxo
 complex bearing an l-proline-derived aminopyridine ligand
;
_journal_issue 11
_journal_name_full 'New Journal of Chemistry'
_journal_page_first 8315
_journal_paper_doi 10.1039/C8NJ00964C
_journal_volume 42
_journal_year 2018
_chemical_absolute_configuration S
_chemical_formula_sum 'C25 H27 F6 Fe N5 O6 S2'
_chemical_formula_weight 727.49
_space_group_IT_number 19
_space_group_name_Hall 'P 2ac 2ab'
_space_group_name_H-M_alt 'P 21 21 21'
_symmetry_cell_setting orthorhombic
_symmetry_space_group_name_Hall 'P 2ac 2ab'
_symmetry_space_group_name_H-M 'P 21 21 21'
_atom_sites_solution_hydrogens geom
_atom_sites_solution_primary direct
_atom_sites_solution_secondary difmap
_audit_creation_method SHELXL-97
_audit_update_record
;
2017-12-25 deposited with the CCDC.
2018-04-10 downloaded from the CCDC.
;
_cell_angle_alpha 90.00
_cell_angle_beta 90.00
_cell_angle_gamma 90.00
_cell_formula_units_Z 4
_cell_length_a 9.0731(7)
_cell_length_b 14.0441(10)
_cell_length_c 24.1001(17)
_cell_measurement_reflns_used 8948
_cell_measurement_temperature 296(2)
_cell_measurement_theta_max 28.93
_cell_measurement_theta_min 2.23
_cell_volume 3070.9(4)
_computing_cell_refinement 'Bruker SMART'
_computing_data_collection 'Bruker SMART APEX II'
_computing_data_reduction 'Bruker SMART'
_computing_structure_refinement 'SHELXL-97 (Sheldrick, 2008)'
_computing_structure_solution 'SHELXS-97 (Sheldrick, 2008)'
_diffrn_ambient_temperature 296(2)
_diffrn_measured_fraction_theta_full 0.999
_diffrn_measured_fraction_theta_max 0.999
_diffrn_measurement_device_type 'Bruker APEX II area detector'
_diffrn_measurement_method '\w scans'
_diffrn_radiation_monochromator graphite
_diffrn_radiation_source 'fine-focus sealed tube'
_diffrn_radiation_type MoK\a
_diffrn_radiation_wavelength 0.71073
_diffrn_reflns_av_R_equivalents 0.0229
_diffrn_reflns_av_sigmaI/netI 0.0350
_diffrn_reflns_limit_h_max 10
_diffrn_reflns_limit_h_min -10
_diffrn_reflns_limit_k_max 16
_diffrn_reflns_limit_k_min -16
_diffrn_reflns_limit_l_max 26
_diffrn_reflns_limit_l_min -28
_diffrn_reflns_number 15683
_diffrn_reflns_theta_full 25.00
_diffrn_reflns_theta_max 25.00
_diffrn_reflns_theta_min 1.68
_exptl_absorpt_coefficient_mu 0.711
_exptl_absorpt_correction_T_max 0.8367
_exptl_absorpt_correction_T_min 0.8149
_exptl_absorpt_correction_type multi-scan
_exptl_absorpt_process_details SADABS
_exptl_crystal_colour yellow
_exptl_crystal_density_diffrn 1.573
_exptl_crystal_density_method 'not measured'
_exptl_crystal_description block
_exptl_crystal_F_000 1488
_exptl_crystal_size_max 0.30
_exptl_crystal_size_mid 0.28
_exptl_crystal_size_min 0.26
_refine_diff_density_max 0.512
_refine_diff_density_min -0.352
_refine_diff_density_rms 0.068
_refine_ls_abs_structure_details 'Flack H D (1983), Acta Cryst. A39, 876-881'
_refine_ls_abs_structure_Flack 0.025(17)
_refine_ls_extinction_method none
_refine_ls_goodness_of_fit_ref 1.007
_refine_ls_hydrogen_treatment mixed
_refine_ls_matrix_type full
_refine_ls_number_parameters 406
_refine_ls_number_reflns 5397
_refine_ls_number_restraints 0
_refine_ls_restrained_S_all 1.007
_refine_ls_R_factor_all 0.0430
_refine_ls_R_factor_gt 0.0400
_refine_ls_shift/su_max 0.000
_refine_ls_shift/su_mean 0.000
_refine_ls_structure_factor_coef Fsqd
_refine_ls_weighting_details 'calc w=1/[\s^2^(Fo^2^)+(0.0900P)^2^+0.6108P] where P=(Fo^2^+2Fc^2^)/3'
_refine_ls_weighting_scheme calc
_refine_ls_wR_factor_gt 0.1148
_refine_ls_wR_factor_ref 0.1186
_reflns_number_gt 5085
_reflns_number_total 5397
_reflns_threshold_expression >2sigma(I)
_cod_data_source_file c8nj00964c2.cif
_cod_data_source_block 1
_cod_depositor_comments
;
The following automatic conversions were performed:

'_symmetry_cell_setting' value 'Orthorhombic' changed to
'orthorhombic' according to
/home/data/users/saulius/crontab/automatic-downloads/rss-feeds/RSC/lib/dictionaries/cif_core.dic
dictionary named 'cif_core.dic' version 2.4.2 from 2011-04-26.

'_exptl_absorpt_correction_type' value 'Multi-scan' changed to
'multi-scan' according to
/home/data/users/saulius/crontab/automatic-downloads/rss-feeds/RSC/lib/dictionaries/cif_core.dic
dictionary named 'cif_core.dic' version 2.4.2 from 2011-04-26.

Automatic conversion script
Id: cif_fix_values 4973 2017-02-22 13:04:09Z antanas 

 Adding full bibliography for 7057265.cif.
;
_cod_original_sg_symbol_H-M P2(1)2(1)2(1)
_cod_database_code 7057265

loop_
_symmetry_equiv_pos_as_xyz
'x, y, z'
'x+1/2, -y+1/2, -z'
'-x, y+1/2, -z+1/2'
'-x+1/2, -y, z+1/2'

loop_
_atom_site_label
_atom_site_type_symbol
_atom_site_fract_x
_atom_site_fract_y
_atom_site_fract_z
_atom_site_U_iso_or_equiv
_atom_site_adp_type
_atom_site_occupancy
_atom_site_symmetry_multiplicity
_atom_site_calc_flag
_atom_site_refinement_flags
Fe1 Fe 0.85835(4) 0.57222(3) 0.123248(16) 0.03343(13) Uani 1 1 d .
S1 S 1.17405(10) 0.65329(9) 0.07450(4) 0.0582(3) Uani 1 1 d .
S2 S 0.61209(16) 0.17852(7) 0.18540(5) 0.0676(3) Uani 1 1 d .
O1 O 1.0142(3) 0.6449(2) 0.07815(12) 0.0592(7) Uani 1 1 d .
O2 O 1.2300(5) 0.7417(3) 0.09401(17) 0.1038(13) Uani 1 1 d .
O3 O 1.2514(3) 0.5680(3) 0.09053(15) 0.0829(10) Uani 1 1 d .
O4 O 0.4700(8) 0.2085(6) 0.1928(2) 0.190(4) Uani 1 1 d .
O5 O 0.7148(11) 0.2535(3) 0.1904(3) 0.206(4) Uani 1 1 d .
O6 O 0.6597(5) 0.0962(2) 0.21380(15) 0.0853(10) Uani 1 1 d .
N1 N 0.7264(3) 0.5320(2) 0.05164(11) 0.0437(6) Uani 1 1 d .
N2 N 0.6426(3) 0.53215(18) 0.15816(10) 0.0378(5) Uani 1 1 d .
N3 N 0.7617(3) 0.70927(19) 0.14304(11) 0.0385(6) Uani 1 1 d .
N4 N 0.9264(3) 0.5344(2) 0.20924(10) 0.0403(6) Uani 1 1 d .
N5 N 0.9844(3) 0.4378(2) 0.11497(12) 0.0462(6) Uani 1 1 d .
C1 C 0.7513(5) 0.5545(3) -0.00183(14) 0.0578(10) Uani 1 1 d .
H1 H 0.8311 0.5932 -0.0105 0.069 Uiso 1 1 calc R
C2 C 0.6634(6) 0.5223(4) -0.04375(17) 0.0701(12) Uani 1 1 d .
H2 H 0.6822 0.5398 -0.0803 0.084 Uiso 1 1 calc R
C3 C 0.5478(6) 0.4643(4) -0.03140(19) 0.0786(14) Uani 1 1 d .
H3 H 0.4869 0.4416 -0.0595 0.094 Uiso 1 1 calc R
C4 C 0.5217(5) 0.4396(3) 0.02246(17) 0.0609(10) Uani 1 1 d .
H4 H 0.4437 0.3994 0.0313 0.073 Uiso 1 1 calc R
C5 C 0.6122(4) 0.4748(2) 0.06360(14) 0.0435(7) Uani 1 1 d .
C6 C 0.5912(4) 0.4519(2) 0.12404(15) 0.0488(8) Uani 1 1 d .
H6A H 0.4878 0.4399 0.1314 0.059 Uiso 1 1 calc R
H6B H 0.6464 0.3950 0.1335 0.059 Uiso 1 1 calc R
C7 C 0.5414(4) 0.6138(2) 0.15208(15) 0.0446(7) Uani 1 1 d .
H7A H 0.4649 0.6095 0.1801 0.054 Uiso 1 1 calc R
H7B H 0.4943 0.6107 0.1160 0.054 Uiso 1 1 calc R
C8 C 0.6194(4) 0.7075(2) 0.15771(12) 0.0421(7) Uani 1 1 d .
C9 C 0.5463(5) 0.7881(3) 0.17418(17) 0.0613(10) Uani 1 1 d .
H9 H 0.4484 0.7845 0.1855 0.074 Uiso 1 1 calc R
C10 C 0.6180(6) 0.8741(3) 0.17389(19) 0.0701(12) Uani 1 1 d .
H10 H 0.5684 0.9296 0.1836 0.084 Uiso 1 1 calc R
C11 C 0.7624(6) 0.8770(3) 0.15914(17) 0.0624(11) Uani 1 1 d .
H11 H 0.8141 0.9342 0.1595 0.075 Uiso 1 1 calc R
C12 C 0.8313(4) 0.7930(3) 0.14353(15) 0.0506(8) Uani 1 1 d .
H12 H 0.9298 0.7951 0.1330 0.061 Uiso 1 1 calc R
C13 C 0.6601(4) 0.5054(3) 0.21758(13) 0.0453(8) Uani 1 1 d .
H13A H 0.5879 0.4570 0.2269 0.054 Uiso 1 1 calc R
H13B H 0.6409 0.5607 0.2406 0.054 Uiso 1 1 calc R
C14 C 0.8122(4) 0.4680(3) 0.23016(13) 0.0474(8) Uani 1 1 d .
H14 H 0.8256 0.4045 0.2141 0.057 Uiso 1 1 calc R
C15 C 0.8371(5) 0.4654(3) 0.29388(14) 0.0645(11) Uani 1 1 d .
H15A H 0.7443 0.4571 0.3133 0.077 Uiso 1 1 calc R
H15B H 0.9026 0.4136 0.3039 0.077 Uiso 1 1 calc R
C16 C 0.9053(6) 0.5600(3) 0.30809(15) 0.0706(12) Uani 1 1 d .
H16A H 0.9972 0.5509 0.3279 0.085 Uiso 1 1 calc R
H16B H 0.8392 0.5970 0.3312 0.085 Uiso 1 1 calc R
C17 C 0.9330(5) 0.6112(3) 0.25256(14) 0.0541(9) Uani 1 1 d .
H17A H 0.8580 0.6591 0.2459 0.065 Uiso 1 1 calc R
H17B H 1.0289 0.6418 0.2525 0.065 Uiso 1 1 calc R
C18 C 1.0720(4) 0.4874(3) 0.20465(15) 0.0527(9) Uani 1 1 d .
H18A H 1.0932 0.4536 0.2388 0.063 Uiso 1 1 calc R
H18B H 1.1477 0.5353 0.1994 0.063 Uiso 1 1 calc R
C19 C 1.0757(4) 0.4193(3) 0.15745(15) 0.0471(8) Uani 1 1 d .
C20 C 1.1766(4) 0.3441(3) 0.15557(19) 0.0635(11) Uani 1 1 d .
H20 H 1.2370 0.3318 0.1859 0.076 Uiso 1 1 calc R
C21 C 1.1863(6) 0.2886(3) 0.1092(2) 0.0725(13) Uani 1 1 d .
H21 H 1.2549 0.2395 0.1070 0.087 Uiso 1 1 calc R
C22 C 1.0919(6) 0.3073(3) 0.0660(2) 0.0772(13) Uani 1 1 d .
H22 H 1.0940 0.2694 0.0343 0.093 Uiso 1 1 calc R
C23 C 0.9942(5) 0.3819(3) 0.06951(17) 0.0608(10) Uani 1 1 d .
H23 H 0.9327 0.3943 0.0395 0.073 Uiso 1 1 calc R
C24 C 1.2013(6) 0.6592(4) 0.0005(2) 0.0773(13) Uani 1 1 d .
C25 C 0.6261(9) 0.1556(4) 0.1143(2) 0.106(2) Uani 1 1 d .
F1 F 1.3420(4) 0.6721(4) -0.01133(16) 0.1273(15) Uani 1 1 d .
F2 F 1.1568(5) 0.5777(3) -0.02246(16) 0.1300(14) Uani 1 1 d .
F3 F 1.1289(4) 0.7281(3) -0.02236(13) 0.1118(12) Uani 1 1 d .
F4 F 0.5818(7) 0.2234(3) 0.08186(12) 0.1343(18) Uani 1 1 d .
F5 F 0.7360(8) 0.1108(6) 0.0981(2) 0.216(4) Uani 1 1 d .
F6 F 0.5228(10) 0.0843(4) 0.1021(2) 0.205(3) Uani 1 1 d .

loop_
_atom_site_aniso_label
_atom_site_aniso_U_11
_atom_site_aniso_U_22
_atom_site_aniso_U_33
_atom_site_aniso_U_23
_atom_site_aniso_U_13
_atom_site_aniso_U_12
Fe1 0.0326(2) 0.0375(2) 0.0302(2) 0.00193(17) -0.00189(17) -0.00134(17)
S1 0.0428(5) 0.0799(7) 0.0518(5) 0.0111(5) -0.0016(4) -0.0152(4)
S2 0.0969(9) 0.0456(5) 0.0604(6) 0.0060(4) -0.0011(6) 0.0147(5)
O1 0.0417(13) 0.0703(17) 0.0656(16) 0.0167(14) 0.0144(12) -0.0026(12)
O2 0.108(3) 0.110(3) 0.093(2) -0.021(2) -0.009(2) -0.047(3)
O3 0.0455(14) 0.102(2) 0.101(2) 0.037(2) -0.0116(15) 0.0007(18)
O4 0.157(5) 0.306(9) 0.108(4) 0.041(5) 0.034(4) 0.145(6)
O5 0.364(11) 0.080(3) 0.174(5) 0.037(3) -0.124(7) -0.107(5)
O6 0.115(3) 0.0584(18) 0.082(2) 0.0163(16) -0.016(2) 0.0058(19)
N1 0.0455(16) 0.0501(15) 0.0354(13) 0.0011(12) -0.0082(11) -0.0031(13)
N2 0.0378(13) 0.0392(13) 0.0364(12) 0.0034(11) -0.0015(11) -0.0049(12)
N3 0.0422(14) 0.0358(13) 0.0376(13) -0.0006(11) -0.0052(11) 0.0008(11)
N4 0.0429(14) 0.0451(14) 0.0328(13) -0.0011(11) -0.0034(10) 0.0016(12)
N5 0.0501(15) 0.0444(15) 0.0440(15) -0.0023(13) -0.0006(12) 0.0036(13)
C1 0.061(2) 0.075(3) 0.0376(18) 0.0069(18) -0.0060(16) -0.008(2)
C2 0.081(3) 0.087(3) 0.0422(19) -0.005(2) -0.007(2) 0.002(3)
C3 0.084(3) 0.097(3) 0.055(2) -0.021(2) -0.027(2) -0.010(3)
C4 0.061(2) 0.055(2) 0.066(2) -0.011(2) -0.0149(19) -0.0086(19)
C5 0.0450(18) 0.0376(16) 0.0479(17) -0.0019(14) -0.0095(14) 0.0009(14)
C6 0.0498(17) 0.0429(17) 0.0538(19) -0.0001(16) -0.0021(17) -0.0139(14)
C7 0.0335(15) 0.0527(19) 0.0476(18) 0.0002(15) 0.0000(14) 0.0018(14)
C8 0.0471(19) 0.0444(17) 0.0347(15) 0.0008(13) -0.0022(14) 0.0049(15)
C9 0.065(2) 0.059(2) 0.060(2) -0.0006(19) 0.010(2) 0.009(2)
C10 0.089(3) 0.050(2) 0.071(3) -0.0111(19) 0.007(2) 0.014(2)
C11 0.090(3) 0.0386(19) 0.058(2) -0.0024(17) -0.012(2) -0.005(2)
C12 0.058(2) 0.0424(18) 0.0519(18) 0.0033(15) -0.0109(16) -0.0045(15)
C13 0.0461(18) 0.056(2) 0.0339(15) 0.0039(14) 0.0055(13) -0.0040(16)
C14 0.059(2) 0.0481(18) 0.0348(16) 0.0080(14) 0.0027(14) -0.0013(15)
C15 0.074(3) 0.083(3) 0.0363(17) 0.0168(18) 0.0031(18) 0.002(2)
C16 0.098(3) 0.081(3) 0.0330(17) -0.0013(18) -0.0073(19) 0.017(3)
C17 0.062(2) 0.060(2) 0.0396(18) -0.0086(16) -0.0106(16) -0.0026(18)
C18 0.047(2) 0.067(2) 0.0437(18) 0.0068(17) -0.0127(15) 0.0076(17)
C19 0.0392(16) 0.0486(19) 0.0534(19) 0.0142(16) 0.0067(14) 0.0049(15)
C20 0.054(2) 0.063(2) 0.074(3) 0.024(2) 0.0057(19) 0.0136(19)
C21 0.077(3) 0.052(2) 0.088(3) 0.010(2) 0.019(2) 0.023(2)
C22 0.094(3) 0.059(3) 0.078(3) -0.017(2) 0.021(3) 0.011(2)
C23 0.069(2) 0.059(2) 0.054(2) -0.0092(19) 0.0044(19) 0.0129(19)
C24 0.067(3) 0.095(4) 0.069(3) 0.013(3) 0.022(2) -0.004(3)
C25 0.161(6) 0.085(4) 0.071(3) -0.012(3) 0.004(4) 0.058(4)
F1 0.081(2) 0.188(4) 0.112(3) 0.037(3) 0.047(2) -0.005(3)
F2 0.163(4) 0.127(3) 0.100(2) -0.038(2) 0.015(2) -0.011(3)
F3 0.118(3) 0.139(3) 0.0781(18) 0.050(2) 0.006(2) 0.008(2)
F4 0.241(5) 0.106(2) 0.0566(16) 0.0207(17) 0.001(2) 0.050(3)
F5 0.220(6) 0.298(8) 0.130(4) 0.022(5) 0.083(4) 0.157(6)
F6 0.324(10) 0.123(3) 0.169(5) -0.051(4) -0.107(6) -0.014(5)

loop_
_atom_type_symbol
_atom_type_description
_atom_type_scat_dispersion_real
_atom_type_scat_dispersion_imag
_atom_type_scat_source
C C 0.0033 0.0016 'International Tables Vol C Tables 4.2.6.8 and 6.1.1.4'
H H 0.0000 0.0000 'International Tables Vol C Tables 4.2.6.8 and 6.1.1.4'
N N 0.0061 0.0033 'International Tables Vol C Tables 4.2.6.8 and 6.1.1.4'
O O 0.0106 0.0060 'International Tables Vol C Tables 4.2.6.8 and 6.1.1.4'
F F 0.0171 0.0103 'International Tables Vol C Tables 4.2.6.8 and 6.1.1.4'
S S 0.1246 0.1234 'International Tables Vol C Tables 4.2.6.8 and 6.1.1.4'
Fe Fe 0.3463 0.8444 'International Tables Vol C Tables 4.2.6.8 and 6.1.1.4'

loop_
_geom_angle_atom_site_label_1
_geom_angle_atom_site_label_2
_geom_angle_atom_site_label_3
_geom_angle
O1 Fe1 N3 87.32(11)
O1 Fe1 N1 95.05(11)
N3 Fe1 N1 100.50(10)
O1 Fe1 N2 160.03(10)
N3 Fe1 N2 77.50(10)
N1 Fe1 N2 75.38(10)
O1 Fe1 N5 91.19(11)
N3 Fe1 N5 169.95(10)
N1 Fe1 N5 89.52(11)
N2 Fe1 N5 105.98(11)
O1 Fe1 N4 114.84(11)
N3 Fe1 N4 96.83(10)
N1 Fe1 N4 146.02(11)
N2 Fe1 N4 80.21(10)
N5 Fe1 N4 74.80(10)
O2 S1 O3 117.6(3)
O2 S1 O1 113.9(3)
O3 S1 O1 113.68(19)
O2 S1 C24 103.8(3)
O3 S1 C24 103.7(2)
O1 S1 C24 101.5(2)
O4 S2 O6 118.5(4)
O4 S2 O5 112.4(6)
O6 S2 O5 111.6(3)
O4 S2 C25 104.6(4)
O6 S2 C25 107.6(2)
O5 S2 C25 99.9(4)
S1 O1 Fe1 139.14(18)
C5 N1 C1 118.4(3)
C5 N1 Fe1 114.2(2)
C1 N1 Fe1 127.3(3)
C6 N2 C7 110.0(3)
C6 N2 C13 112.2(3)
C7 N2 C13 111.0(3)
C6 N2 Fe1 105.3(2)
C7 N2 Fe1 108.46(19)
C13 N2 Fe1 109.7(2)
C12 N3 C8 118.0(3)
C12 N3 Fe1 126.4(2)
C8 N3 Fe1 115.6(2)
C14 N4 C18 111.6(3)
C14 N4 C17 104.1(3)
C18 N4 C17 109.7(3)
C14 N4 Fe1 105.84(19)
C18 N4 Fe1 106.5(2)
C17 N4 Fe1 119.1(2)
C19 N5 C23 117.8(3)
C19 N5 Fe1 114.5(2)
C23 N5 Fe1 127.0(3)
N1 C1 C2 122.3(4)
N1 C1 H1 118.9
C2 C1 H1 118.9
C3 C2 C1 119.1(4)
C3 C2 H2 120.4
C1 C2 H2 120.4
C2 C3 C4 119.6(4)
C2 C3 H3 120.2
C4 C3 H3 120.2
C3 C4 C5 119.3(4)
C3 C4 H4 120.3
C5 C4 H4 120.3
N1 C5 C4 121.3(3)
N1 C5 C6 115.7(3)
C4 C5 C6 123.0(3)
N2 C6 C5 109.7(3)
N2 C6 H6A 109.7
C5 C6 H6A 109.7
N2 C6 H6B 109.7
C5 C6 H6B 109.7
H6A C6 H6B 108.2
N2 C7 C8 112.2(3)
N2 C7 H7A 109.2
C8 C7 H7A 109.2
N2 C7 H7B 109.2
C8 C7 H7B 109.2
H7A C7 H7B 107.9
N3 C8 C9 121.8(3)
N3 C8 C7 116.6(3)
C9 C8 C7 121.5(3)
C10 C9 C8 119.7(4)
C10 C9 H9 120.1
C8 C9 H9 120.1
C11 C10 C9 119.0(4)
C11 C10 H10 120.5
C9 C10 H10 120.5
C10 C11 C12 118.7(4)
C10 C11 H11 120.7
C12 C11 H11 120.7
N3 C12 C11 122.6(4)
N3 C12 H12 118.7
C11 C12 H12 118.7
N2 C13 C14 112.3(3)
N2 C13 H13A 109.2
C14 C13 H13A 109.2
N2 C13 H13B 109.2
C14 C13 H13B 109.2
H13A C13 H13B 107.9
N4 C14 C13 110.7(3)
N4 C14 C15 104.5(3)
C13 C14 C15 109.9(3)
N4 C14 H14 110.6
C13 C14 H14 110.6
C15 C14 H14 110.6
C16 C15 C14 105.3(3)
C16 C15 H15A 110.7
C14 C15 H15A 110.7
C16 C15 H15B 110.7
C14 C15 H15B 110.7
H15A C15 H15B 108.8
C15 C16 C17 106.4(3)
C15 C16 H16A 110.5
C17 C16 H16A 110.5
C15 C16 H16B 110.5
C17 C16 H16B 110.5
H16A C16 H16B 108.6
N4 C17 C16 105.2(3)
N4 C17 H17A 110.7
C16 C17 H17A 110.7
N4 C17 H17B 110.7
C16 C17 H17B 110.7
H17A C17 H17B 108.8
N4 C18 C19 111.3(3)
N4 C18 H18A 109.4
C19 C18 H18A 109.4
N4 C18 H18B 109.4
C19 C18 H18B 109.4
H18A C18 H18B 108.0
N5 C19 C20 121.7(4)
N5 C19 C18 116.5(3)
C20 C19 C18 121.7(3)
C21 C20 C19 120.0(4)
C21 C20 H20 120.0
C19 C20 H20 120.0
C20 C21 C22 118.1(4)
C20 C21 H21 120.9
C22 C21 H21 120.9
C21 C22 C23 120.0(4)
C21 C22 H22 120.0
C23 C22 H22 120.0
N5 C23 C22 122.4(4)
N5 C23 H23 118.8
C22 C23 H23 118.8
F3 C24 F1 107.3(4)
F3 C24 F2 108.2(5)
F1 C24 F2 108.7(5)
F3 C24 S1 112.7(4)
F1 C24 S1 110.6(4)
F2 C24 S1 109.2(4)
F5 C25 F4 115.6(6)
F5 C25 F6 96.3(6)
F4 C25 F6 101.1(6)
F5 C25 S2 117.3(6)
F4 C25 S2 115.7(4)
F6 C25 S2 106.7(5)

loop_
_geom_bond_atom_site_label_1
_geom_bond_atom_site_label_2
_geom_bond_distance
Fe1 O1 2.055(2)
Fe1 N3 2.168(3)
Fe1 N1 2.175(3)
Fe1 N2 2.204(3)
Fe1 N5 2.216(3)
Fe1 N4 2.226(3)
S1 O2 1.421(4)
S1 O3 1.441(4)
S1 O1 1.458(3)
S1 C24 1.803(5)
S2 O4 1.367(5)
S2 O6 1.411(3)
S2 O5 1.412(6)
S2 C25 1.748(6)
N1 C5 1.343(4)
N1 C1 1.346(5)
N2 C6 1.471(4)
N2 C7 1.476(4)
N2 C13 1.489(4)
N3 C12 1.334(5)
N3 C8 1.339(5)
N4 C14 1.482(5)
N4 C18 1.482(5)
N4 C17 1.503(4)
N5 C19 1.342(5)
N5 C23 1.351(5)
C1 C2 1.364(6)
C1 H1 0.9300
C2 C3 1.362(7)
C2 H2 0.9300
C3 C4 1.364(6)
C3 H3 0.9300
C4 C5 1.379(5)
C4 H4 0.9300
C5 C6 1.504(5)
C6 H6A 0.9700
C6 H6B 0.9700
C7 C8 1.501(5)
C7 H7A 0.9700
C7 H7B 0.9700
C8 C9 1.371(5)
C9 C10 1.372(7)
C9 H9 0.9300
C10 C11 1.359(8)
C10 H10 0.9300
C11 C12 1.387(6)
C11 H11 0.9300
C12 H12 0.9300
C13 C14 1.507(5)
C13 H13A 0.9700
C13 H13B 0.9700
C14 C15 1.553(5)
C14 H14 0.9800
C15 C16 1.505(7)
C15 H15A 0.9700
C15 H15B 0.9700
C16 C17 1.540(5)
C16 H16A 0.9700
C16 H16B 0.9700
C17 H17A 0.9700
C17 H17B 0.9700
C18 C19 1.486(5)
C18 H18A 0.9700
C18 H18B 0.9700
C19 C20 1.399(5)
C20 C21 1.364(7)
C20 H20 0.9300
C21 C22 1.375(8)
C21 H21 0.9300
C22 C23 1.375(6)
C22 H22 0.9300
C23 H23 0.9300
C24 F3 1.293(6)
C24 F1 1.320(6)
C24 F2 1.335(7)
C25 F5 1.241(7)
C25 F4 1.295(6)
C25 F6 1.403(10)

loop_
_geom_torsion_atom_site_label_1
_geom_torsion_atom_site_label_2
_geom_torsion_atom_site_label_3
_geom_torsion_atom_site_label_4
_geom_torsion
O2 S1 O1 Fe1 -109.4(3)
O3 S1 O1 Fe1 29.1(4)
C24 S1 O1 Fe1 139.8(3)
N3 Fe1 O1 S1 125.5(3)
N1 Fe1 O1 S1 -134.2(3)
N2 Fe1 O1 S1 165.7(2)
N5 Fe1 O1 S1 -44.6(3)
N4 Fe1 O1 S1 29.2(3)
O1 Fe1 N1 C5 175.5(2)
N3 Fe1 N1 C5 -96.3(2)
N2 Fe1 N1 C5 -22.3(2)
N5 Fe1 N1 C5 84.4(2)
N4 Fe1 N1 C5 23.2(4)
O1 Fe1 N1 C1 -1.1(4)
N3 Fe1 N1 C1 87.1(3)
N2 Fe1 N1 C1 161.1(4)
N5 Fe1 N1 C1 -92.3(3)
N4 Fe1 N1 C1 -153.5(3)
O1 Fe1 N2 C6 99.7(4)
N3 Fe1 N2 C6 141.0(2)
N1 Fe1 N2 C6 36.5(2)
N5 Fe1 N2 C6 -48.7(2)
N4 Fe1 N2 C6 -119.7(2)
O1 Fe1 N2 C7 -18.1(4)
N3 Fe1 N2 C7 23.30(19)
N1 Fe1 N2 C7 -81.2(2)
N5 Fe1 N2 C7 -166.43(19)
N4 Fe1 N2 C7 122.6(2)
O1 Fe1 N2 C13 -139.4(3)
N3 Fe1 N2 C13 -98.0(2)
N1 Fe1 N2 C13 157.4(2)
N5 Fe1 N2 C13 72.2(2)
N4 Fe1 N2 C13 1.3(2)
O1 Fe1 N3 C12 -24.7(3)
N1 Fe1 N3 C12 -119.3(3)
N2 Fe1 N3 C12 168.4(3)
N5 Fe1 N3 C12 57.0(7)
N4 Fe1 N3 C12 90.0(3)
O1 Fe1 N3 C8 157.5(2)
N1 Fe1 N3 C8 62.8(2)
N2 Fe1 N3 C8 -9.5(2)
N5 Fe1 N3 C8 -120.9(6)
N4 Fe1 N3 C8 -87.8(2)
O1 Fe1 N4 C14 -169.6(2)
N3 Fe1 N4 C14 100.2(2)
N1 Fe1 N4 C14 -20.2(3)
N2 Fe1 N4 C14 24.2(2)
N5 Fe1 N4 C14 -85.5(2)
O1 Fe1 N4 C18 -50.7(3)
N3 Fe1 N4 C18 -140.9(2)
N1 Fe1 N4 C18 98.7(3)
N2 Fe1 N4 C18 143.1(2)
N5 Fe1 N4 C18 33.4(2)
O1 Fe1 N4 C17 73.8(3)
N3 Fe1 N4 C17 -16.4(3)
N1 Fe1 N4 C17 -136.8(3)
N2 Fe1 N4 C17 -92.4(3)
N5 Fe1 N4 C17 157.9(3)
O1 Fe1 N5 C19 94.2(2)
N3 Fe1 N5 C19 12.9(7)
N1 Fe1 N5 C19 -170.8(2)
N2 Fe1 N5 C19 -96.1(2)
N4 Fe1 N5 C19 -21.3(2)
O1 Fe1 N5 C23 -75.6(3)
N3 Fe1 N5 C23 -157.0(5)
N1 Fe1 N5 C23 19.4(3)
N2 Fe1 N5 C23 94.0(3)
N4 Fe1 N5 C23 168.9(3)
C5 N1 C1 C2 1.1(6)
Fe1 N1 C1 C2 177.6(3)
N1 C1 C2 C3 -1.1(7)
C1 C2 C3 C4 0.2(8)
C2 C3 C4 C5 0.7(7)
C1 N1 C5 C4 -0.1(5)
Fe1 N1 C5 C4 -177.1(3)
C1 N1 C5 C6 179.5(3)
Fe1 N1 C5 C6 2.6(4)
C3 C4 C5 N1 -0.7(6)
C3 C4 C5 C6 179.6(4)
C7 N2 C6 C5 70.2(3)
C13 N2 C6 C5 -165.7(3)
Fe1 N2 C6 C5 -46.4(3)
N1 C5 C6 N2 30.6(4)
C4 C5 C6 N2 -149.7(3)
C6 N2 C7 C8 -148.6(3)
C13 N2 C7 C8 86.6(3)
Fe1 N2 C7 C8 -34.0(3)
C12 N3 C8 C9 -1.6(5)
Fe1 N3 C8 C9 176.4(3)
C12 N3 C8 C7 175.0(3)
Fe1 N3 C8 C7 -7.0(3)
N2 C7 C8 N3 28.3(4)
N2 C7 C8 C9 -155.1(3)
N3 C8 C9 C10 2.5(6)
C7 C8 C9 C10 -174.0(4)
C8 C9 C10 C11 -2.4(7)
C9 C10 C11 C12 1.6(7)
C8 N3 C12 C11 0.8(5)
Fe1 N3 C12 C11 -177.0(3)
C10 C11 C12 N3 -0.8(6)
C6 N2 C13 C14 89.5(4)
C7 N2 C13 C14 -147.0(3)
Fe1 N2 C13 C14 -27.1(3)
C18 N4 C14 C13 -161.9(3)
C17 N4 C14 C13 79.9(3)
Fe1 N4 C14 C13 -46.5(3)
C18 N4 C14 C15 79.8(4)
C17 N4 C14 C15 -38.3(4)
Fe1 N4 C14 C15 -164.7(3)
N2 C13 C14 N4 51.0(4)
N2 C13 C14 C15 165.9(3)
N4 C14 C15 C16 27.1(4)
C13 C14 C15 C16 -91.6(4)
C14 C15 C16 C17 -5.5(5)
C14 N4 C17 C16 35.0(4)
C18 N4 C17 C16 -84.6(4)
Fe1 N4 C17 C16 152.5(3)
C15 C16 C17 N4 -17.7(5)
C14 N4 C18 C19 72.4(4)
C17 N4 C18 C19 -172.9(3)
Fe1 N4 C18 C19 -42.7(3)
C23 N5 C19 C20 -0.9(5)
Fe1 N5 C19 C20 -171.8(3)
C23 N5 C19 C18 174.5(3)
Fe1 N5 C19 C18 3.7(4)
N4 C18 C19 N5 27.2(5)
N4 C18 C19 C20 -157.4(3)
N5 C19 C20 C21 1.5(6)
C18 C19 C20 C21 -173.7(4)
C19 C20 C21 C22 -2.0(7)
C20 C21 C22 C23 1.9(8)
C19 N5 C23 C22 0.9(6)
Fe1 N5 C23 C22 170.4(3)
C21 C22 C23 N5 -1.4(8)
O2 S1 C24 F3 -61.8(5)
O3 S1 C24 F3 174.8(4)
O1 S1 C24 F3 56.6(4)
O2 S1 C24 F1 58.3(5)
O3 S1 C24 F1 -65.1(5)
O1 S1 C24 F1 176.8(4)
O2 S1 C24 F2 177.9(4)
O3 S1 C24 F2 54.5(4)
O1 S1 C24 F2 -63.6(4)
O4 S2 C25 F5 -167.0(8)
O6 S2 C25 F5 -40.1(8)
O5 S2 C25 F5 76.5(8)
O4 S2 C25 F4 51.0(8)
O6 S2 C25 F4 177.8(6)
O5 S2 C25 F4 -65.5(8)
O4 S2 C25 F6 -60.6(6)
O6 S2 C25 F6 66.3(5)
O5 S2 C25 F6 -177.1(5)
